data_7049850
loop_
_publ_author_name
'Nuzzo, Stefano'
'van Leusen, Jan'
'Twamley, Brendan'
'Platts, James A.'
'K\"ogerler, Paul'
'Baker, Robert J.'

_publ_section_title
;
 Oxidation of uranium(iv) thiocyanate complexes: cation-cation
 interactions in mixed-valent uranium coordination chains.
;
_journal_issue 20
_journal_name_full 'Dalton transactions (Cambridge, England : 2003)'
_journal_page_first 6704
_journal_page_last 6708
_journal_paper_doi 10.1039/c9dt01005j
_journal_volume 48
_journal_year 2019
_chemical_formula_moiety 'C51 H105 N21 O17 S6 U3, C5 N5 O2 S5 U'
_chemical_formula_sum 'C56 H105 N26 O19 S11 U4'
_chemical_formula_weight 2751.43
_space_group_crystal_system monoclinic
_space_group_IT_number 14
_space_group_name_Hall '-P 2yn'
_space_group_name_H-M_alt 'P 1 21/n 1'
_symmetry_space_group_name_Hall '-P 2yn'
_symmetry_space_group_name_H-M 'P 1 21/n 1'
_atom_sites_solution_hydrogens geom
_audit_creation_date 2018-01-17
_audit_creation_method
;
Olex2 1.2
(compiled 2017.08.10 svn.r3458 for OlexSys, GUI svn.r5381)
;
_audit_update_record
;
2018-06-25 deposited with the CCDC.    2019-04-25 downloaded from the CCDC.
;
_cell_angle_alpha 90
_cell_angle_beta 94.9093(14)
_cell_angle_gamma 90
_cell_formula_units_Z 4
_cell_length_a 16.7660(7)
_cell_length_b 13.2785(6)
_cell_length_c 44.239(2)
_cell_measurement_reflns_used 9724
_cell_measurement_temperature 100(2)
_cell_measurement_theta_max 26.48
_cell_measurement_theta_min 3.09
_cell_volume 9812.7(7)
_computing_cell_refinement 'SAINT v8.38A (Bruker, 2016)'
_computing_data_collection 'APEX 3 (Bruker, 2017) '
_computing_data_reduction 'SAINT v8.38A (Bruker, 2016)'
_computing_molecular_graphics 'Olex2 (Dolomanov et al., 2009)'
_computing_publication_material 'Olex2 (Dolomanov et al., 2009)'
_computing_structure_refinement 'XL (Sheldrick, 2008)'
_computing_structure_solution 'XT (Sheldrick, 2015)'
_diffrn_ambient_temperature 100(2)
_diffrn_detector 'CMOS area detector'
_diffrn_detector_area_resol_mean 5.12
_diffrn_detector_type 'Bruker PHOTON 50'
_diffrn_measured_fraction_theta_full 0.997
_diffrn_measured_fraction_theta_max 0.994
_diffrn_measurement_device 'three-circle diffractometer'
_diffrn_measurement_device_type 'Bruker D8 QUEST ECO'
_diffrn_measurement_method '\w and \f scans'
_diffrn_radiation_collimation '0.5 mm double-pinhole'
_diffrn_radiation_detector 'Bruker PHOTON 50'
_diffrn_radiation_monochromator graphite
_diffrn_radiation_probe x-ray
_diffrn_radiation_type MoK\a
_diffrn_radiation_wavelength 0.71073
_diffrn_reflns_av_R_equivalents 0.0468
_diffrn_reflns_av_unetI/netI 0.0315
_diffrn_reflns_Laue_measured_fraction_full 0.997
_diffrn_reflns_Laue_measured_fraction_max 0.994
_diffrn_reflns_limit_h_max 21
_diffrn_reflns_limit_h_min -16
_diffrn_reflns_limit_k_max 16
_diffrn_reflns_limit_k_min -16
_diffrn_reflns_limit_l_max 55
_diffrn_reflns_limit_l_min -55
_diffrn_reflns_number 124715
_diffrn_reflns_point_group_measured_fraction_full 0.997
_diffrn_reflns_point_group_measured_fraction_max 0.994
_diffrn_reflns_theta_full 25.242
_diffrn_reflns_theta_max 26.526
_diffrn_reflns_theta_min 2.067
_diffrn_source 'sealed X-ray tube'
_diffrn_source_type 'Siemens, KFF Mo 2K -90 C'
_exptl_absorpt_coefficient_mu 6.884
_exptl_absorpt_correction_T_max 0.2602
_exptl_absorpt_correction_T_min 0.1626
_exptl_absorpt_correction_type multi-scan
_exptl_absorpt_process_details
'SADABS-2016/2 (Bruker,2016/2) was used for absorption correction. wR2(int) was 0.0713 before and 0.0437 after correction. The Ratio of minimum to maximum transmission is 0.0750. The \l/2 correction factor is 0.00150.'
_exptl_crystal_colour 'clear light yellow'
_exptl_crystal_colour_lustre clear
_exptl_crystal_colour_modifier light
_exptl_crystal_colour_primary yellow
_exptl_crystal_density_diffrn 1.862
_exptl_crystal_density_method 'not measured'
_exptl_crystal_description needle
_exptl_crystal_F_000 5276
_exptl_crystal_size_max 0.19
_exptl_crystal_size_mid 0.18
_exptl_crystal_size_min 0.12
_refine_diff_density_max 2.264
_refine_diff_density_min -2.124
_refine_diff_density_rms 0.176
_refine_ls_extinction_method none
_refine_ls_goodness_of_fit_ref 1.229
_refine_ls_hydrogen_treatment constr
_refine_ls_matrix_type full
_refine_ls_number_parameters 1075
_refine_ls_number_reflns 20281
_refine_ls_number_restraints 0
_refine_ls_restrained_S_all 1.229
_refine_ls_R_factor_all 0.0505
_refine_ls_R_factor_gt 0.0423
_refine_ls_shift/su_max 0.002
_refine_ls_shift/su_mean 0.000
_refine_ls_structure_factor_coef Fsqd
_refine_ls_weighting_details 'w=1/[\s^2^(Fo^2^)+127.7979P] where P=(Fo^2^+2Fc^2^)/3'
_refine_ls_weighting_scheme calc
_refine_ls_wR_factor_gt 0.0893
_refine_ls_wR_factor_ref 0.0920
_reflns_Friedel_coverage 0.000
_reflns_number_gt 17848
_reflns_number_total 20281
_reflns_threshold_expression 'I > 2\s(I)'
_cod_data_source_file c9dt01005j2.cif
_cod_data_source_block 2
_cod_depositor_comments 'Adding full bibliography for 7049849--7049850.cif.'
_cod_database_code 7049850
_shelx_shelxl_version_number 2016/6
_shelx_space_group_comment
;
The symmetry employed for this shelxl refinement is uniquely defined
by the following loop, which should always be used as a source of
symmetry information in preference to the above space-group names.
They are only intended as comments.
;
_shelx_estimated_absorpt_t_max 0.492
_shelx_estimated_absorpt_t_min 0.355
_olex2_refinement_description
;
1. Fixed Uiso
 At 1.2 times of:
  All C(H) groups, {H70A,H70B,H70C} of C70, {H38A,H38B,H38C} of C38
 At 1.5 times of:
  {H80A,H80B,H80C} of C80, {H84A,H84B,H84C} of C84, {H85A,H85B,H85C} of C85,
  {H50A,H50B,H50C} of C50, {H54A,H54B,H54C} of C54, {H55A,H55B,H55C} of C55,
  {H59A,H59B,H59C} of C59, {H60A,H60B,H60C} of C60, {H64A,H64B,H64C} of C64,
  {H65A,H65B,H65C} of C65, {H69A,H69B,H69C} of C69, {H74A,H74B,H74C} of C74,
  {H75A,H75B,H75C} of C75, {H79A,H79B,H79C} of C79, {H7A,H7B,H7C} of C7, {H8A,
  H8B,H8C} of C8, {H12A,H12B,H12C} of C12, {H13A,H13B,H13C} of C13, {H17A,H17B,
  H17C} of C17, {H18A,H18B,H18C} of C18, {H22A,H22B,H22C} of C22, {H23A,H23B,
  H23C} of C23, {H27A,H27B,H27C} of C27, {H28A,H28B,H28C} of C28, {H32A,H32B,
  H32C} of C32, {H33A,H33B,H33C} of C33, {H37A,H37B,H37C} of C37, {H49A,H49B,
  H49C} of C49
2.a Aromatic/amide H refined with riding coordinates:
 C5(H5), C10(H10), C15(H15), C20(H20), C25(H25), C30(H30), C35(H35), C47(H47),
 C52(H52), C57(H57), C62(H62), C67(H67), C72(H72), C77(H77), C82(H82)
2.b Idealised Me refined as rotating group:
 C7(H7A,H7B,H7C), C8(H8A,H8B,H8C), C12(H12A,H12B,H12C), C13(H13A,H13B,H13C),
 C17(H17A,H17B,H17C), C18(H18A,H18B,H18C), C22(H22A,H22B,H22C), C23(H23A,H23B,
 H23C), C27(H27A,H27B,H27C), C28(H28A,H28B,H28C), C32(H32A,H32B,H32C), C33(H33A,
 H33B,H33C), C37(H37A,H37B,H37C), C38(H38A,H38B,H38C), C49(H49A,H49B,H49C),
 C50(H50A,H50B,H50C), C54(H54A,H54B,H54C), C55(H55A,H55B,H55C), C59(H59A,H59B,
 H59C), C60(H60A,H60B,H60C), C64(H64A,H64B,H64C), C65(H65A,H65B,H65C), C69(H69A,
 H69B,H69C), C70(H70A,H70B,H70C), C74(H74A,H74B,H74C), C75(H75A,H75B,H75C),
 C79(H79A,H79B,H79C), C80(H80A,H80B,H80C), C84(H84A,H84B,H84C), C85(H85A,H85B,
 H85C)
;
_olex2_exptl_crystal_mounting_method 'mounted in oil on a MiTeGen microloop'
_olex2_submission_original_sample_id SNN119
_olex2_submission_special_instructions 'No special instructions were received'

loop_
_space_group_symop_operation_xyz
'x, y, z'
'-x+1/2, y+1/2, -z+1/2'
'-x, -y, -z'
'x-1/2, -y-1/2, z-1/2'

loop_
_atom_site_label
_atom_site_type_symbol
_atom_site_fract_x
_atom_site_fract_y
_atom_site_fract_z
_atom_site_U_iso_or_equiv
_atom_site_adp_type
_atom_site_occupancy
_atom_site_site_symmetry_order
_atom_site_calc_flag
_atom_site_refinement_flags_posn
U1 U 0.69626(2) 0.21374(2) 0.33118(2) 0.01223(6) Uani 1 1 d .
U2 U 0.46297(2) 0.24632(2) 0.35878(2) 0.01147(6) Uani 1 1 d .
U3 U 0.23980(2) 0.28765(2) 0.39446(2) 0.01275(6) Uani 1 1 d .
S1 S 0.91736(12) 0.31264(17) 0.26130(5) 0.0303(5) Uani 1 1 d .
S40 S 0.45881(14) 0.63043(15) 0.33146(5) 0.0305(5) Uani 1 1 d .
S41 S 0.57860(12) 0.41022(16) 0.46011(4) 0.0268(4) Uani 1 1 d .
S42 S 0.52722(14) -0.02076(16) 0.44493(5) 0.0309(5) Uani 1 1 d .
S43 S 0.38940(15) -0.09975(16) 0.30676(5) 0.0333(5) Uani 1 1 d .
S44 S 0.30401(14) 0.32387(18) 0.25492(5) 0.0346(5) Uani 1 1 d .
O4 O 0.8356(3) 0.2172(4) 0.35467(11) 0.0208(11) Uani 1 1 d .
O9 O 0.7787(3) 0.0800(4) 0.31366(13) 0.0241(12) Uani 1 1 d .
O14 O 0.6304(3) 0.1729(4) 0.28243(11) 0.0185(10) Uani 1 1 d .
O19 O 0.6341(3) 0.0448(4) 0.32980(11) 0.0190(11) Uani 1 1 d .
O24 O 0.7048(3) 0.1381(4) 0.38064(11) 0.0189(11) Uani 1 1 d .
O29 O 0.7120(3) 0.3460(4) 0.36766(11) 0.0158(10) Uani 1 1 d .
O34 O 0.6427(3) 0.3696(4) 0.30834(11) 0.0174(10) Uani 1 1 d .
O39 O 0.5657(3) 0.2307(4) 0.34346(11) 0.0162(10) Uani 1 1 d .
O45 O 0.3609(3) 0.2628(4) 0.37489(11) 0.0165(10) Uani 1 1 d .
O46 O 0.2453(3) 0.4418(4) 0.36731(11) 0.0177(10) Uani 1 1 d .
O51 O 0.2118(3) 0.2546(4) 0.34044(11) 0.0179(10) Uani 1 1 d .
O56 O 0.2434(3) 0.1096(4) 0.38384(11) 0.0177(10) Uani 1 1 d .
O61 O 0.3140(3) 0.2077(4) 0.43635(11) 0.0178(10) Uani 1 1 d .
O66 O 0.3330(3) 0.4061(4) 0.42144(11) 0.0167(10) Uani 1 1 d .
O71 O 0.1734(3) 0.3938(4) 0.42903(12) 0.0230(12) Uani 1 1 d .
O76 O 0.1049(3) 0.3184(4) 0.37478(12) 0.0252(12) Uani 1 1 d .
O81 O 0.1481(3) 0.1904(4) 0.42377(11) 0.0200(11) Uani 1 1 d .
N1 N 0.7866(4) 0.2858(6) 0.29552(15) 0.0270(15) Uani 1 1 d .
N6 N 0.9504(4) 0.1280(5) 0.36167(15) 0.0200(13) Uani 1 1 d .
N11 N 0.8081(4) -0.0773(5) 0.30006(14) 0.0202(13) Uani 1 1 d .
N16 N 0.5403(4) 0.0984(5) 0.24851(14) 0.0188(13) Uani 1 1 d .
N21 N 0.5982(4) -0.1069(5) 0.34762(14) 0.0198(13) Uani 1 1 d .
N26 N 0.7193(4) 0.1125(5) 0.43134(14) 0.0219(14) Uani 1 1 d .
N31 N 0.6948(4) 0.4853(4) 0.39583(14) 0.0176(12) Uani 1 1 d .
N36 N 0.5702(4) 0.4719(5) 0.27586(14) 0.0194(13) Uani 1 1 d .
N40 N 0.4642(4) 0.4252(5) 0.34556(14) 0.0207(13) Uani 1 1 d .
N41 N 0.5250(4) 0.3373(5) 0.40283(14) 0.0203(13) Uani 1 1 d .
N42 N 0.4985(4) 0.1248(5) 0.39970(14) 0.0200(13) Uani 1 1 d .
N43 N 0.4259(4) 0.0771(4) 0.33876(14) 0.0177(13) Uani 1 1 d .
N44 N 0.3997(4) 0.2662(5) 0.30678(13) 0.0191(13) Uani 1 1 d .
N48 N 0.2426(4) 0.5621(5) 0.33168(14) 0.0220(13) Uani 1 1 d .
N53 N 0.1862(4) 0.1621(5) 0.29791(14) 0.0228(14) Uani 1 1 d .
N58 N 0.2846(4) -0.0519(4) 0.38138(14) 0.0187(13) Uani 1 1 d .
N63 N 0.4001(4) 0.1666(5) 0.47646(14) 0.0193(13) Uani 1 1 d .
N68 N 0.4026(4) 0.5486(5) 0.43297(14) 0.0194(13) Uani 1 1 d .
N73 N 0.1406(4) 0.4838(5) 0.46954(14) 0.0218(14) Uani 1 1 d .
N78 N -0.0139(4) 0.3970(5) 0.37430(16) 0.0241(14) Uani 1 1 d .
N83 N 0.1313(4) 0.0897(5) 0.46413(15) 0.0203(13) Uani 1 1 d .
C1 C 0.8411(4) 0.2980(6) 0.28134(16) 0.0214(16) Uani 1 1 d .
C5 C 0.8980(4) 0.1838(6) 0.34553(18) 0.0213(16) Uani 1 1 d .
H5 H 0.908837 0.199694 0.325341 0.026 Uiso 1 1 calc R
C7 C 0.9378(6) 0.1003(8) 0.3929(2) 0.041(2) Uani 1 1 d .
H7A H 0.979342 0.131559 0.406738 0.062 Uiso 1 1 calc GR
H7B H 0.940642 0.026954 0.395030 0.062 Uiso 1 1 calc GR
H7C H 0.885045 0.123960 0.397712 0.062 Uiso 1 1 calc GR
C8 C 1.0240(5) 0.0923(7) 0.3498(2) 0.034(2) Uani 1 1 d .
H8A H 1.024007 0.018495 0.349437 0.051 Uiso 1 1 calc GR
H8B H 1.070239 0.116200 0.362929 0.051 Uiso 1 1 calc GR
H8C H 1.027086 0.118177 0.329237 0.051 Uiso 1 1 calc GR
C10 C 0.7737(4) 0.0094(6) 0.29510(18) 0.0215(16) Uani 1 1 d .
H10 H 0.742972 0.019528 0.276290 0.026 Uiso 1 1 calc R
C12 C 0.8511(6) -0.1012(7) 0.3292(2) 0.041(2) Uani 1 1 d .
H12A H 0.831397 -0.165300 0.336703 0.061 Uiso 1 1 calc GR
H12B H 0.842269 -0.047691 0.343810 0.061 Uiso 1 1 calc GR
H12C H 0.908435 -0.106881 0.326753 0.061 Uiso 1 1 calc GR
C13 C 0.8055(5) -0.1564(6) 0.2767(2) 0.0313(19) Uani 1 1 d .
H13A H 0.778631 -0.130375 0.257744 0.047 Uiso 1 1 calc GR
H13B H 0.775906 -0.214633 0.283500 0.047 Uiso 1 1 calc GR
H13C H 0.860166 -0.176802 0.273294 0.047 Uiso 1 1 calc GR
C15 C 0.5626(4) 0.1337(5) 0.27542(16) 0.0175(14) Uani 1 1 d .
H15 H 0.525971 0.129742 0.290603 0.021 Uiso 1 1 calc R
C17 C 0.4595(5) 0.0580(7) 0.2411(2) 0.0295(19) Uani 1 1 d .
H17A H 0.428690 0.063565 0.258870 0.044 Uiso 1 1 calc GR
H17B H 0.463164 -0.012882 0.235237 0.044 Uiso 1 1 calc GR
H17C H 0.432764 0.096429 0.224233 0.044 Uiso 1 1 calc GR
C18 C 0.5942(5) 0.0976(6) 0.22414(16) 0.0234(16) Uani 1 1 d .
H18A H 0.571658 0.139520 0.207290 0.035 Uiso 1 1 calc GR
H18B H 0.600453 0.028379 0.217031 0.035 Uiso 1 1 calc GR
H18C H 0.646545 0.124311 0.231814 0.035 Uiso 1 1 calc GR
C20 C 0.6086(4) -0.0095(6) 0.35003(17) 0.0195(15) Uani 1 1 d .
H20 H 0.596042 0.022078 0.368297 0.023 Uiso 1 1 calc R
C22 C 0.5707(7) -0.1647(7) 0.3727(2) 0.041(2) Uani 1 1 d .
H22A H 0.520550 -0.198969 0.366051 0.061 Uiso 1 1 calc GR
H22B H 0.561846 -0.119166 0.389565 0.061 Uiso 1 1 calc GR
H22C H 0.611368 -0.214725 0.379497 0.061 Uiso 1 1 calc GR
C23 C 0.6119(6) -0.1618(7) 0.3197(2) 0.037(2) Uani 1 1 d .
H23A H 0.630649 -0.114741 0.304757 0.055 Uiso 1 1 calc GR
H23B H 0.561710 -0.193021 0.311405 0.055 Uiso 1 1 calc GR
H23C H 0.652326 -0.214074 0.324239 0.055 Uiso 1 1 calc GR
C25 C 0.6973(4) 0.1662(6) 0.40723(16) 0.0175(14) Uani 1 1 d .
H25 H 0.674148 0.230435 0.410116 0.021 Uiso 1 1 calc R
C27 C 0.7076(5) 0.1504(6) 0.46164(18) 0.0259(17) Uani 1 1 d .
H27A H 0.685388 0.218608 0.460068 0.039 Uiso 1 1 calc GR
H27B H 0.759195 0.151846 0.473879 0.039 Uiso 1 1 calc GR
H27C H 0.670558 0.106123 0.471305 0.039 Uiso 1 1 calc GR
C28 C 0.7546(5) 0.0132(6) 0.42934(19) 0.0303(19) Uani 1 1 d .
H28A H 0.759615 -0.003443 0.408001 0.045 Uiso 1 1 calc GR
H28B H 0.720392 -0.036655 0.438191 0.045 Uiso 1 1 calc GR
H28C H 0.807746 0.012795 0.440458 0.045 Uiso 1 1 calc GR
C30 C 0.6794(4) 0.4296(5) 0.37170(16) 0.0155(14) Uani 1 1 d .
H30 H 0.641315 0.453758 0.356268 0.019 Uiso 1 1 calc R
C32 C 0.7532(5) 0.4583(6) 0.42075(18) 0.0259(17) Uani 1 1 d .
H32A H 0.774528 0.391039 0.417179 0.039 Uiso 1 1 calc GR
H32B H 0.727404 0.458362 0.439809 0.039 Uiso 1 1 calc GR
H32C H 0.797056 0.507363 0.422054 0.039 Uiso 1 1 calc GR
C33 C 0.6562(5) 0.5831(6) 0.39857(19) 0.0279(18) Uani 1 1 d .
H33A H 0.696467 0.636564 0.398382 0.042 Uiso 1 1 calc GR
H33B H 0.630653 0.585764 0.417661 0.042 Uiso 1 1 calc GR
H33C H 0.615664 0.592565 0.381504 0.042 Uiso 1 1 calc GR
C35 C 0.5814(4) 0.3886(5) 0.29145(16) 0.0168(14) Uani 1 1 d .
H35 H 0.540003 0.339523 0.289769 0.020 Uiso 1 1 calc R
C37 C 0.6307(5) 0.5507(6) 0.2776(2) 0.0316(19) Uani 1 1 d .
H37A H 0.630798 0.584136 0.257846 0.047 Uiso 1 1 calc GR
H37B H 0.683473 0.520943 0.283075 0.047 Uiso 1 1 calc GR
H37C H 0.618639 0.600086 0.293012 0.047 Uiso 1 1 calc GR
C38 C 0.4951(5) 0.4919(6) 0.25783(19) 0.0285(18) Uani 1 1 d .
H38A H 0.505792 0.504743 0.236737 0.034 Uiso 1 1 calc GR
H38B H 0.469255 0.550971 0.265977 0.034 Uiso 1 1 calc GR
H38C H 0.459712 0.433366 0.258627 0.034 Uiso 1 1 calc GR
C40 C 0.4622(4) 0.5111(6) 0.33949(16) 0.0168(14) Uani 1 1 d .
C41 C 0.5474(4) 0.3682(5) 0.42673(16) 0.0159(14) Uani 1 1 d .
C42 C 0.5110(4) 0.0649(5) 0.41895(15) 0.0159(14) Uani 1 1 d .
C43 C 0.4112(4) 0.0034(6) 0.32561(16) 0.0178(15) Uani 1 1 d .
C44 C 0.3599(4) 0.2903(6) 0.28512(16) 0.0201(15) Uani 1 1 d .
C47 C 0.2478(4) 0.4689(5) 0.34034(17) 0.0188(15) Uani 1 1 d .
H47 H 0.253889 0.418676 0.325425 0.023 Uiso 1 1 calc R
C49 C 0.2359(6) 0.6444(6) 0.3535(2) 0.038(2) Uani 1 1 d .
H49A H 0.192016 0.689313 0.346123 0.058 Uiso 1 1 calc GR
H49B H 0.286135 0.682423 0.355604 0.058 Uiso 1 1 calc GR
H49C H 0.224953 0.616452 0.373185 0.058 Uiso 1 1 calc GR
C50 C 0.2496(6) 0.5912(8) 0.3000(2) 0.041(2) Uani 1 1 d .
H50A H 0.250840 0.530574 0.287408 0.061 Uiso 1 1 calc GR
H50B H 0.299143 0.629572 0.298618 0.061 Uiso 1 1 calc GR
H50C H 0.203651 0.632902 0.292788 0.061 Uiso 1 1 calc GR
C52 C 0.2270(4) 0.1816(5) 0.32392(16) 0.0168(14) Uani 1 1 d .
H52 H 0.270057 0.138284 0.330531 0.020 Uiso 1 1 calc R
C54 C 0.1203(5) 0.2270(7) 0.2858(2) 0.0311(19) Uani 1 1 d .
H54A H 0.070899 0.187484 0.282963 0.047 Uiso 1 1 calc GR
H54B H 0.132875 0.254798 0.266192 0.047 Uiso 1 1 calc GR
H54C H 0.113202 0.282213 0.299988 0.047 Uiso 1 1 calc GR
C55 C 0.2089(6) 0.0783(7) 0.2790(2) 0.037(2) Uani 1 1 d .
H55A H 0.255953 0.044355 0.288982 0.055 Uiso 1 1 calc GR
H55B H 0.221505 0.103930 0.259235 0.055 Uiso 1 1 calc GR
H55C H 0.164363 0.030432 0.276260 0.055 Uiso 1 1 calc GR
C57 C 0.2941(4) 0.0420(5) 0.39006(16) 0.0180(15) Uani 1 1 d .
H57 H 0.342166 0.059674 0.401755 0.022 Uiso 1 1 calc R
C59 C 0.2120(5) -0.0852(6) 0.3638(2) 0.032(2) Uani 1 1 d .
H59A H 0.176480 -0.027405 0.359503 0.048 Uiso 1 1 calc GR
H59B H 0.184719 -0.135447 0.375495 0.048 Uiso 1 1 calc GR
H59C H 0.225848 -0.115115 0.344733 0.048 Uiso 1 1 calc GR
C60 C 0.3471(5) -0.1266(6) 0.38830(19) 0.0253(17) Uani 1 1 d .
H60A H 0.363259 -0.155545 0.369377 0.038 Uiso 1 1 calc GR
H60B H 0.326742 -0.180131 0.400811 0.038 Uiso 1 1 calc GR
H60C H 0.393449 -0.094460 0.399381 0.038 Uiso 1 1 calc GR
C62 C 0.3765(4) 0.2244(6) 0.45340(15) 0.0177(14) Uani 1 1 d .
H62 H 0.408091 0.281519 0.449382 0.021 Uiso 1 1 calc R
C64 C 0.3552(5) 0.0797(6) 0.48463(18) 0.0254(17) Uani 1 1 d .
H64A H 0.391393 0.022198 0.488152 0.038 Uiso 1 1 calc GR
H64B H 0.314359 0.063719 0.468127 0.038 Uiso 1 1 calc GR
H64C H 0.329145 0.094128 0.503162 0.038 Uiso 1 1 calc GR
C65 C 0.4723(5) 0.1919(6) 0.49619(18) 0.0244(17) Uani 1 1 d .
H65A H 0.458534 0.198298 0.517192 0.037 Uiso 1 1 calc GR
H65B H 0.494324 0.255884 0.489592 0.037 Uiso 1 1 calc GR
H65C H 0.512297 0.138579 0.494953 0.037 Uiso 1 1 calc GR
C67 C 0.3726(4) 0.4805(5) 0.41388(16) 0.0151(14) Uani 1 1 d .
H67 H 0.381315 0.487910 0.393063 0.018 Uiso 1 1 calc R
C69 C 0.3941(5) 0.5424(7) 0.46558(17) 0.0300(19) Uani 1 1 d .
H69A H 0.363846 0.600791 0.471900 0.045 Uiso 1 1 calc GR
H69B H 0.447252 0.541906 0.476689 0.045 Uiso 1 1 calc GR
H69C H 0.365534 0.480467 0.469990 0.045 Uiso 1 1 calc GR
C70 C 0.4487(5) 0.6339(6) 0.4233(2) 0.0283(18) Uani 1 1 d .
H70A H 0.449440 0.632621 0.401141 0.034 Uiso 1 1 calc GR
H70B H 0.503696 0.629631 0.432701 0.034 Uiso 1 1 calc GR
H70C H 0.424130 0.696720 0.429425 0.034 Uiso 1 1 calc GR
C72 C 0.1852(5) 0.4653(6) 0.44718(18) 0.0238(16) Uani 1 1 d .
H72 H 0.229043 0.508878 0.444676 0.029 Uiso 1 1 calc R
C74 C 0.0707(5) 0.4227(7) 0.47442(19) 0.0305(19) Uani 1 1 d .
H74A H 0.022494 0.464698 0.472078 0.046 Uiso 1 1 calc GR
H74B H 0.076536 0.394284 0.494938 0.046 Uiso 1 1 calc GR
H74C H 0.065970 0.367903 0.459524 0.046 Uiso 1 1 calc GR
C75 C 0.1608(6) 0.5637(7) 0.4915(2) 0.033(2) Uani 1 1 d .
H75A H 0.115193 0.609573 0.492093 0.050 Uiso 1 1 calc GR
H75B H 0.207276 0.601182 0.485421 0.050 Uiso 1 1 calc GR
H75C H 0.173635 0.534193 0.511587 0.050 Uiso 1 1 calc GR
C77 C 0.0417(5) 0.3387(6) 0.38681(19) 0.0257(17) Uani 1 1 d .
H77 H 0.034209 0.309988 0.406024 0.031 Uiso 1 1 calc R
C79 C -0.0058(6) 0.4503(8) 0.3462(2) 0.048(3) Uani 1 1 d .
H79A H -0.004422 0.522991 0.350156 0.072 Uiso 1 1 calc GR
H79B H -0.051499 0.434462 0.331701 0.072 Uiso 1 1 calc GR
H79C H 0.043887 0.429740 0.337850 0.072 Uiso 1 1 calc GR
C80 C -0.0868(5) 0.4143(6) 0.3897(2) 0.0302(19) Uani 1 1 d .
H80A H -0.083117 0.377379 0.408975 0.045 Uiso 1 1 calc GR
H80B H -0.133393 0.390593 0.376808 0.045 Uiso 1 1 calc GR
H80C H -0.092424 0.486438 0.393683 0.045 Uiso 1 1 calc GR
C82 C 0.1532(4) 0.1736(6) 0.45164(17) 0.0197(15) Uani 1 1 d .
H82 H 0.174611 0.225391 0.464737 0.024 Uiso 1 1 calc R
C84 C 0.0973(7) 0.0065(7) 0.4459(2) 0.044(3) Uani 1 1 d .
H84A H 0.120080 -0.057094 0.453857 0.066 Uiso 1 1 calc GR
H84B H 0.109752 0.015112 0.424822 0.066 Uiso 1 1 calc GR
H84C H 0.039070 0.005512 0.446778 0.066 Uiso 1 1 calc GR
C85 C 0.1351(5) 0.0753(6) 0.49703(19) 0.0302(19) Uani 1 1 d .
H85A H 0.080829 0.067077 0.503303 0.045 Uiso 1 1 calc GR
H85B H 0.160371 0.134101 0.507230 0.045 Uiso 1 1 calc GR
H85C H 0.166703 0.014931 0.502593 0.045 Uiso 1 1 calc GR
U4 U 0.02269(2) 0.26977(2) 0.57862(2) 0.02265(7) Uani 1 1 d .
S86 S 0.27844(14) 0.31806(19) 0.51929(5) 0.0374(5) Uani 1 1 d .
S87 S 0.22527(14) 0.38713(19) 0.66646(5) 0.0350(5) Uani 1 1 d .
S88 S -0.05811(14) 0.20148(19) 0.68823(5) 0.0354(5) Uani 1 1 d .
S89 S -0.27306(13) 0.2074(2) 0.54135(5) 0.0420(6) Uani 1 1 d .
S90 S -0.06950(13) 0.20118(18) 0.46423(5) 0.0340(5) Uani 1 1 d .
O1 O 0.0472(3) 0.1395(4) 0.58234(15) 0.0333(14) Uani 1 1 d .
O2 O -0.0003(4) 0.3994(4) 0.57489(13) 0.0311(13) Uani 1 1 d .
N86 N 0.1425(4) 0.2998(6) 0.55123(16) 0.0351(17) Uani 1 1 d .
N87 N 0.1327(4) 0.3146(6) 0.61589(16) 0.0309(16) Uani 1 1 d .
N88 N -0.0242(4) 0.2567(6) 0.62980(17) 0.0373(18) Uani 1 1 d .
N89 N -0.1230(4) 0.2410(6) 0.57195(17) 0.0316(16) Uani 1 1 d .
N90 N -0.0146(4) 0.2398(6) 0.52427(17) 0.0328(16) Uani 1 1 d .
C86 C 0.1996(5) 0.3064(6) 0.53817(18) 0.0273(18) Uani 1 1 d .
C87 C 0.1712(5) 0.3443(6) 0.63694(18) 0.0240(17) Uani 1 1 d .
C88 C -0.0373(5) 0.2337(7) 0.6542(2) 0.0315(19) Uani 1 1 d .
C89 C -0.1859(5) 0.2284(7) 0.55907(18) 0.0294(18) Uani 1 1 d .
C90 C -0.0374(5) 0.2221(6) 0.49939(19) 0.0262(17) Uani 1 1 d .

loop_
_atom_site_aniso_label
_atom_site_aniso_U_11
_atom_site_aniso_U_22
_atom_site_aniso_U_33
_atom_site_aniso_U_23
_atom_site_aniso_U_13
_atom_site_aniso_U_12
U1 0.01119(11) 0.01276(12) 0.01302(12) 0.00064(9) 0.00277(9) 0.00183(9)
U2 0.01066(11) 0.01208(12) 0.01213(11) -0.00017(9) 0.00361(9) 0.00105(9)
U3 0.01169(11) 0.01437(12) 0.01254(12) -0.00008(9) 0.00312(9) 0.00274(9)
S1 0.0244(10) 0.0359(12) 0.0329(11) -0.0004(9) 0.0155(9) -0.0038(9)
S40 0.0395(12) 0.0146(9) 0.0372(12) 0.0034(8) 0.0028(9) -0.0031(8)
S41 0.0296(10) 0.0344(11) 0.0160(9) -0.0043(8) 0.0004(8) -0.0049(9)
S42 0.0402(12) 0.0287(11) 0.0230(10) 0.0116(8) -0.0026(9) 0.0038(9)
S43 0.0470(13) 0.0201(10) 0.0326(11) -0.0085(8) 0.0021(10) -0.0066(9)
S44 0.0382(12) 0.0384(12) 0.0247(11) 0.0088(9) -0.0111(9) -0.0053(10)
O4 0.013(2) 0.027(3) 0.023(3) -0.006(2) 0.000(2) -0.001(2)
O9 0.015(3) 0.019(3) 0.039(3) -0.011(2) 0.008(2) 0.003(2)
O14 0.019(3) 0.018(3) 0.018(3) -0.001(2) -0.001(2) 0.000(2)
O19 0.023(3) 0.017(3) 0.017(3) 0.000(2) 0.003(2) -0.002(2)
O24 0.023(3) 0.020(3) 0.014(2) 0.003(2) 0.002(2) 0.003(2)
O29 0.016(2) 0.013(2) 0.019(3) -0.0003(19) 0.002(2) 0.0030(19)
O34 0.018(2) 0.017(3) 0.018(3) 0.002(2) 0.004(2) 0.002(2)
O39 0.015(2) 0.017(3) 0.017(2) -0.0021(19) 0.0025(19) 0.0004(19)
O45 0.014(2) 0.017(3) 0.019(2) -0.001(2) 0.0059(19) -0.0020(19)
O46 0.019(3) 0.020(3) 0.014(2) 0.001(2) 0.001(2) 0.001(2)
O51 0.020(2) 0.016(2) 0.018(2) -0.003(2) 0.004(2) 0.005(2)
O56 0.019(3) 0.015(3) 0.020(3) 0.001(2) 0.005(2) 0.001(2)
O61 0.015(2) 0.022(3) 0.016(2) 0.002(2) 0.0016(19) 0.001(2)
O66 0.018(2) 0.018(3) 0.013(2) -0.0018(19) 0.001(2) 0.002(2)
O71 0.021(3) 0.023(3) 0.026(3) -0.010(2) 0.012(2) -0.002(2)
O76 0.012(2) 0.039(3) 0.025(3) -0.003(2) 0.002(2) 0.009(2)
O81 0.015(2) 0.023(3) 0.023(3) 0.000(2) 0.005(2) -0.001(2)
N1 0.016(3) 0.039(4) 0.026(3) 0.012(3) 0.005(3) 0.004(3)
N6 0.012(3) 0.019(3) 0.029(4) 0.000(3) 0.002(3) 0.003(2)
N11 0.017(3) 0.019(3) 0.024(3) -0.008(3) 0.001(3) 0.002(2)
N16 0.017(3) 0.020(3) 0.019(3) 0.001(2) 0.002(2) -0.002(2)
N21 0.022(3) 0.014(3) 0.024(3) -0.003(2) 0.006(3) -0.001(2)
N26 0.020(3) 0.031(4) 0.014(3) 0.003(3) 0.003(2) 0.001(3)
N31 0.016(3) 0.015(3) 0.021(3) -0.004(2) 0.004(2) -0.002(2)
N36 0.019(3) 0.021(3) 0.018(3) 0.002(2) 0.000(2) 0.001(2)
N40 0.026(3) 0.018(3) 0.018(3) 0.001(3) 0.004(3) 0.000(3)
N41 0.017(3) 0.023(3) 0.021(3) -0.002(3) 0.002(3) 0.000(3)
N42 0.020(3) 0.021(3) 0.020(3) 0.001(3) 0.003(3) -0.001(3)
N43 0.015(3) 0.010(3) 0.028(3) 0.002(3) 0.004(3) 0.001(2)
N44 0.019(3) 0.022(3) 0.017(3) 0.001(2) 0.001(2) -0.001(3)
N48 0.025(3) 0.019(3) 0.022(3) 0.003(3) 0.000(3) -0.001(3)
N53 0.021(3) 0.027(4) 0.020(3) -0.007(3) 0.001(3) 0.001(3)
N58 0.017(3) 0.016(3) 0.024(3) 0.002(2) 0.005(3) 0.002(2)
N63 0.018(3) 0.022(3) 0.017(3) 0.004(2) -0.002(2) -0.001(3)
N68 0.021(3) 0.019(3) 0.019(3) -0.003(2) 0.004(3) 0.002(2)
N73 0.027(3) 0.019(3) 0.020(3) -0.004(3) 0.006(3) 0.008(3)
N78 0.016(3) 0.020(3) 0.036(4) -0.003(3) 0.001(3) 0.007(3)
N83 0.017(3) 0.018(3) 0.026(3) 0.003(3) 0.001(3) 0.002(2)
C1 0.022(4) 0.023(4) 0.019(4) 0.005(3) 0.001(3) 0.006(3)
C5 0.014(3) 0.022(4) 0.028(4) -0.004(3) 0.003(3) -0.005(3)
C7 0.034(5) 0.046(6) 0.044(6) 0.013(5) 0.006(4) 0.009(4)
C8 0.024(4) 0.031(5) 0.047(6) -0.007(4) 0.001(4) 0.008(4)
C10 0.011(3) 0.028(4) 0.025(4) -0.006(3) 0.003(3) 0.000(3)
C12 0.058(6) 0.020(4) 0.042(5) 0.002(4) -0.008(5) 0.006(4)
C13 0.028(4) 0.029(5) 0.038(5) -0.016(4) 0.009(4) -0.003(4)
C15 0.017(3) 0.019(4) 0.017(4) 0.002(3) 0.003(3) 0.003(3)
C17 0.018(4) 0.037(5) 0.034(5) 0.003(4) -0.002(3) -0.007(3)
C18 0.030(4) 0.027(4) 0.013(4) -0.003(3) 0.004(3) -0.005(3)
C20 0.017(3) 0.019(4) 0.023(4) 0.000(3) 0.004(3) 0.002(3)
C22 0.063(7) 0.027(5) 0.034(5) 0.006(4) 0.014(5) -0.013(4)
C23 0.038(5) 0.027(5) 0.049(6) -0.022(4) 0.027(4) -0.017(4)
C25 0.015(3) 0.018(4) 0.020(4) 0.002(3) 0.001(3) -0.003(3)
C27 0.028(4) 0.027(4) 0.024(4) -0.002(3) 0.009(3) 0.003(3)
C28 0.038(5) 0.030(5) 0.023(4) 0.009(3) 0.002(4) 0.007(4)
C30 0.009(3) 0.019(4) 0.019(4) 0.002(3) 0.005(3) 0.001(3)
C32 0.024(4) 0.029(4) 0.025(4) -0.006(3) 0.004(3) -0.006(3)
C33 0.031(4) 0.023(4) 0.031(4) -0.007(3) 0.006(4) -0.003(3)
C35 0.017(3) 0.016(4) 0.018(4) 0.003(3) 0.003(3) 0.001(3)
C37 0.031(5) 0.026(4) 0.037(5) 0.012(4) -0.003(4) -0.004(4)
C38 0.027(4) 0.028(4) 0.029(4) 0.005(3) -0.007(3) 0.007(3)
C40 0.011(3) 0.024(4) 0.016(3) -0.001(3) 0.003(3) -0.001(3)
C41 0.013(3) 0.016(4) 0.019(4) 0.000(3) 0.004(3) 0.001(3)
C42 0.013(3) 0.021(4) 0.014(3) -0.001(3) 0.002(3) 0.000(3)
C43 0.017(3) 0.020(4) 0.017(4) 0.004(3) 0.005(3) -0.001(3)
C44 0.024(4) 0.017(4) 0.020(4) -0.006(3) 0.007(3) 0.000(3)
C47 0.018(4) 0.017(4) 0.021(4) -0.005(3) 0.003(3) -0.001(3)
C49 0.048(6) 0.017(4) 0.050(6) 0.003(4) 0.003(5) 0.003(4)
C50 0.045(6) 0.043(6) 0.033(5) 0.016(4) -0.005(4) -0.017(4)
C52 0.013(3) 0.020(4) 0.017(3) -0.003(3) 0.002(3) -0.003(3)
C54 0.022(4) 0.037(5) 0.032(4) -0.007(4) -0.008(3) 0.006(4)
C55 0.047(6) 0.035(5) 0.027(5) -0.018(4) -0.004(4) 0.012(4)
C57 0.018(4) 0.017(4) 0.020(4) 0.002(3) 0.004(3) 0.001(3)
C59 0.017(4) 0.024(4) 0.054(6) -0.012(4) -0.004(4) 0.000(3)
C60 0.020(4) 0.026(4) 0.031(4) 0.001(3) 0.007(3) 0.008(3)
C62 0.019(3) 0.019(4) 0.016(3) 0.002(3) 0.004(3) -0.001(3)
C64 0.026(4) 0.024(4) 0.025(4) 0.011(3) -0.001(3) -0.006(3)
C65 0.023(4) 0.017(4) 0.031(4) 0.002(3) -0.006(3) -0.002(3)
C67 0.011(3) 0.021(4) 0.013(3) -0.003(3) 0.000(3) 0.003(3)
C69 0.031(4) 0.044(5) 0.015(4) -0.010(3) 0.000(3) 0.003(4)
C70 0.027(4) 0.022(4) 0.037(5) -0.006(3) 0.003(4) -0.006(3)
C72 0.018(4) 0.025(4) 0.030(4) -0.003(3) 0.009(3) 0.003(3)
C74 0.031(5) 0.032(5) 0.031(5) 0.000(4) 0.019(4) -0.002(4)
C75 0.038(5) 0.027(5) 0.036(5) -0.012(4) 0.009(4) 0.003(4)
C77 0.022(4) 0.028(4) 0.026(4) -0.005(3) 0.001(3) 0.005(3)
C79 0.045(6) 0.052(7) 0.047(6) 0.019(5) 0.004(5) 0.015(5)
C80 0.018(4) 0.025(4) 0.048(5) -0.009(4) 0.002(4) 0.000(3)
C82 0.012(3) 0.023(4) 0.025(4) -0.002(3) 0.008(3) -0.003(3)
C84 0.067(7) 0.023(5) 0.038(5) 0.001(4) -0.019(5) -0.010(4)
C85 0.036(5) 0.024(4) 0.032(5) 0.003(3) 0.009(4) -0.006(4)
U4 0.02511(14) 0.01557(14) 0.02658(15) 0.00016(11) -0.00179(11) -0.00340(11)
S86 0.0333(12) 0.0429(14) 0.0371(12) -0.0130(10) 0.0096(10) -0.0013(10)
S87 0.0335(12) 0.0467(14) 0.0245(11) -0.0007(9) 0.0011(9) -0.0171(10)
S88 0.0361(12) 0.0431(13) 0.0276(11) -0.0004(10) 0.0055(9) -0.0054(10)
S89 0.0224(10) 0.0713(18) 0.0324(12) -0.0008(12) 0.0026(9) -0.0012(11)
S90 0.0309(11) 0.0425(13) 0.0288(11) -0.0090(9) 0.0033(9) -0.0051(10)
O1 0.022(3) 0.029(3) 0.047(4) 0.000(3) -0.005(3) 0.004(2)
O2 0.037(3) 0.027(3) 0.028(3) 0.002(2) -0.005(3) -0.002(3)
N86 0.030(4) 0.047(5) 0.029(4) -0.005(3) 0.001(3) -0.010(3)
N87 0.031(4) 0.033(4) 0.029(4) 0.002(3) 0.000(3) -0.005(3)
N88 0.028(4) 0.049(5) 0.034(4) 0.002(4) 0.001(3) -0.007(3)
N89 0.025(4) 0.031(4) 0.039(4) -0.005(3) 0.001(3) -0.007(3)
N90 0.023(3) 0.040(4) 0.034(4) -0.003(3) -0.001(3) -0.004(3)
C86 0.027(4) 0.026(4) 0.027(4) -0.009(3) -0.004(3) 0.000(3)
C87 0.024(4) 0.023(4) 0.026(4) 0.004(3) 0.007(3) -0.004(3)
C88 0.025(4) 0.034(5) 0.035(5) -0.001(4) -0.001(4) -0.004(4)
C89 0.032(5) 0.033(5) 0.025(4) -0.002(3) 0.010(4) -0.002(4)
C90 0.020(4) 0.029(4) 0.031(4) -0.005(3) 0.005(3) 0.000(3)

loop_
_atom_type_symbol
_atom_type_description
_atom_type_scat_dispersion_real
_atom_type_scat_dispersion_imag
_atom_type_scat_source
C C 0.0033 0.0016 'International Tables Vol C Tables 4.2.6.8 and 6.1.1.4'
H H 0.0000 0.0000 'International Tables Vol C Tables 4.2.6.8 and 6.1.1.4'
N N 0.0061 0.0033 'International Tables Vol C Tables 4.2.6.8 and 6.1.1.4'
O O 0.0106 0.0060 'International Tables Vol C Tables 4.2.6.8 and 6.1.1.4'
S S 0.1246 0.1234 'International Tables Vol C Tables 4.2.6.8 and 6.1.1.4'
U U -9.6767 9.6646 'International Tables Vol C Tables 4.2.6.8 and 6.1.1.4'

loop_
_geom_angle_atom_site_label_1
_geom_angle_atom_site_label_2
_geom_angle_atom_site_label_3
_geom_angle
O9 U1 O4 66.63(17)
O9 U1 O19 64.98(17)
O9 U1 O34 133.64(18)
O9 U1 N1 71.4(2)
O14 U1 O4 136.62(16)
O14 U1 O9 77.15(18)
O14 U1 O19 67.20(17)
O14 U1 O24 135.40(17)
O14 U1 O34 72.23(17)
O14 U1 N1 76.9(2)
O19 U1 O4 114.07(17)
O24 U1 O4 69.15(17)
O24 U1 O9 89.64(18)
O24 U1 O19 68.60(17)
O24 U1 O34 136.33(16)
O24 U1 N1 138.74(19)
O29 U1 O4 69.89(16)
O29 U1 O9 136.43(17)
O29 U1 O14 142.24(16)
O29 U1 O19 134.99(16)
O29 U1 O24 72.34(17)
O29 U1 O34 70.79(16)
O29 U1 N1 96.2(2)
O34 U1 O4 117.29(17)
O34 U1 O19 128.34(17)
O34 U1 N1 68.34(19)
O39 U1 O4 141.12(16)
O39 U1 O9 136.55(17)
O39 U1 O14 82.03(17)
O39 U1 O19 71.86(17)
O39 U1 O24 79.08(17)
O39 U1 O29 79.69(16)
O39 U1 O34 72.09(16)
O39 U1 N1 139.18(19)
N1 U1 O4 69.69(19)
N1 U1 O19 128.0(2)
O39 U2 O45 178.9(2)
O39 U2 N40 89.7(2)
O39 U2 N41 90.1(2)
O39 U2 N42 91.2(2)
O39 U2 N43 88.9(2)
O39 U2 N44 90.5(2)
O45 U2 N40 90.2(2)
O45 U2 N41 88.8(2)
O45 U2 N42 88.2(2)
O45 U2 N43 91.8(2)
O45 U2 N44 90.5(2)
N40 U2 N41 72.5(2)
N40 U2 N42 143.7(2)
N40 U2 N43 143.4(2)
N40 U2 N44 71.6(2)
N41 U2 N42 71.2(2)
N41 U2 N43 144.1(2)
N41 U2 N44 144.1(2)
N42 U2 N43 72.9(2)
N42 U2 N44 144.6(2)
N44 U2 N43 71.8(2)
O45 U3 O46 81.91(17)
O45 U3 O51 72.93(16)
O45 U3 O56 75.43(17)
O45 U3 O61 79.08(16)
O45 U3 O66 74.27(16)
O45 U3 O71 142.24(17)
O45 U3 O76 136.63(17)
O45 U3 O81 137.32(17)
O46 U3 O51 70.87(16)
O46 U3 O56 137.91(17)
O46 U3 O61 137.16(17)
O46 U3 O66 69.10(17)
O46 U3 O71 81.84(17)
O46 U3 O76 75.25(18)
O46 U3 O81 140.43(17)
O51 U3 O66 130.84(16)
O51 U3 O81 110.24(17)
O56 U3 O51 68.78(16)
O56 U3 O66 134.24(16)
O56 U3 O71 135.60(17)
O56 U3 O81 67.37(17)
O61 U3 O51 136.42(16)
O61 U3 O56 72.30(17)
O61 U3 O66 68.90(17)
O61 U3 O71 90.31(18)
O61 U3 O81 70.46(17)
O66 U3 O81 118.74(16)
O71 U3 O51 131.68(17)
O71 U3 O66 68.12(17)
O71 U3 O81 68.34(17)
O76 U3 O51 64.94(17)
O76 U3 O56 97.77(18)
O76 U3 O61 140.56(17)
O76 U3 O66 127.69(18)
O76 U3 O71 70.02(18)
O76 U3 O81 70.54(18)
C5 O4 U1 130.6(5)
C10 O9 U1 139.1(5)
C15 O14 U1 130.4(5)
C20 O19 U1 132.4(5)
C25 O24 U1 136.9(5)
C30 O29 U1 136.3(5)
C35 O34 U1 132.6(5)
U2 O39 U1 172.9(3)
U2 O45 U3 178.2(3)
C47 O46 U3 137.4(5)
C52 O51 U3 132.9(5)
C57 O56 U3 133.6(5)
C62 O61 U3 137.6(5)
C67 O66 U3 134.9(4)
C72 O71 U3 142.6(5)
C77 O76 U3 133.6(5)
C82 O81 U3 128.4(5)
C1 N1 U1 162.0(6)
C5 N6 C7 120.7(7)
C5 N6 C8 122.4(7)
C8 N6 C7 116.9(7)
C10 N11 C12 121.5(7)
C10 N11 C13 121.9(7)
C12 N11 C13 116.6(7)
C15 N16 C17 121.5(6)
C15 N16 C18 121.8(6)
C18 N16 C17 116.7(6)
C20 N21 C22 120.5(7)
C20 N21 C23 121.9(7)
C22 N21 C23 117.6(7)
C25 N26 C27 120.6(7)
C25 N26 C28 122.2(7)
C28 N26 C27 117.2(6)
C30 N31 C32 123.5(6)
C30 N31 C33 120.9(6)
C32 N31 C33 115.5(6)
C35 N36 C37 120.9(6)
C35 N36 C38 121.4(7)
C37 N36 C38 117.6(6)
C40 N40 U2 177.7(6)
C41 N41 U2 167.8(6)
C42 N42 U2 176.2(6)
C43 N43 U2 170.5(6)
C44 N44 U2 165.5(6)
C47 N48 C49 121.6(7)
C47 N48 C50 121.6(7)
C49 N48 C50 116.6(7)
C52 N53 C54 121.7(7)
C52 N53 C55 120.6(7)
C55 N53 C54 117.6(6)
C57 N58 C59 121.3(6)
C57 N58 C60 121.3(7)
C59 N58 C60 117.3(6)
C62 N63 C64 122.4(6)
C62 N63 C65 120.4(6)
C64 N63 C65 117.2(6)
C67 N68 C69 122.2(7)
C67 N68 C70 122.1(6)
C70 N68 C69 115.6(6)
C72 N73 C74 121.6(7)
C72 N73 C75 121.5(7)
C74 N73 C75 116.8(6)
C77 N78 C79 122.8(7)
C77 N78 C80 119.4(7)
C79 N78 C80 117.7(7)
C82 N83 C84 121.5(7)
C82 N83 C85 122.8(7)
C84 N83 C85 115.6(7)
N1 C1 S1 178.8(8)
O4 C5 N6 124.8(7)
O4 C5 H5 117.6
N6 C5 H5 117.6
N6 C7 H7A 109.5
N6 C7 H7B 109.5
N6 C7 H7C 109.5
H7A C7 H7B 109.5
H7A C7 H7C 109.5
H7B C7 H7C 109.5
N6 C8 H8A 109.5
N6 C8 H8B 109.5
N6 C8 H8C 109.5
H8A C8 H8B 109.5
H8A C8 H8C 109.5
H8B C8 H8C 109.5
O9 C10 N11 123.5(7)
O9 C10 H10 118.2
N11 C10 H10 118.2
N11 C12 H12A 109.5
N11 C12 H12B 109.5
N11 C12 H12C 109.5
H12A C12 H12B 109.5
H12A C12 H12C 109.5
H12B C12 H12C 109.5
N11 C13 H13A 109.5
N11 C13 H13B 109.5
N11 C13 H13C 109.5
H13A C13 H13B 109.5
H13A C13 H13C 109.5
H13B C13 H13C 109.5
O14 C15 N16 123.6(7)
O14 C15 H15 118.2
N16 C15 H15 118.2
N16 C17 H17A 109.5
N16 C17 H17B 109.5
N16 C17 H17C 109.5
H17A C17 H17B 109.5
H17A C17 H17C 109.5
H17B C17 H17C 109.5
N16 C18 H18A 109.5
N16 C18 H18B 109.5
N16 C18 H18C 109.5
H18A C18 H18B 109.5
H18A C18 H18C 109.5
H18B C18 H18C 109.5
O19 C20 N21 124.2(7)
O19 C20 H20 117.9
N21 C20 H20 117.9
N21 C22 H22A 109.5
N21 C22 H22B 109.5
N21 C22 H22C 109.5
H22A C22 H22B 109.5
H22A C22 H22C 109.5
H22B C22 H22C 109.5
N21 C23 H23A 109.5
N21 C23 H23B 109.5
N21 C23 H23C 109.5
H23A C23 H23B 109.5
H23A C23 H23C 109.5
H23B C23 H23C 109.5
O24 C25 N26 124.0(7)
O24 C25 H25 118.0
N26 C25 H25 118.0
N26 C27 H27A 109.5
N26 C27 H27B 109.5
N26 C27 H27C 109.5
H27A C27 H27B 109.5
H27A C27 H27C 109.5
H27B C27 H27C 109.5
N26 C28 H28A 109.5
N26 C28 H28B 109.5
N26 C28 H28C 109.5
H28A C28 H28B 109.5
H28A C28 H28C 109.5
H28B C28 H28C 109.5
O29 C30 N31 124.0(7)
O29 C30 H30 118.0
N31 C30 H30 118.0
N31 C32 H32A 109.5
N31 C32 H32B 109.5
N31 C32 H32C 109.5
H32A C32 H32B 109.5
H32A C32 H32C 109.5
H32B C32 H32C 109.5
N31 C33 H33A 109.5
N31 C33 H33B 109.5
N31 C33 H33C 109.5
H33A C33 H33B 109.5
H33A C33 H33C 109.5
H33B C33 H33C 109.5
O34 C35 N36 124.2(7)
O34 C35 H35 117.9
N36 C35 H35 117.9
N36 C37 H37A 109.5
N36 C37 H37B 109.5
N36 C37 H37C 109.5
H37A C37 H37B 109.5
H37A C37 H37C 109.5
H37B C37 H37C 109.5
N36 C38 H38A 109.5
N36 C38 H38B 109.5
N36 C38 H38C 109.5
H38A C38 H38B 109.5
H38A C38 H38C 109.5
H38B C38 H38C 109.5
N40 C40 S40 179.3(7)
N41 C41 S41 179.5(7)
N42 C42 S42 178.3(7)
N43 C43 S43 179.1(8)
N44 C44 S44 179.9(8)
O46 C47 N48 123.4(7)
O46 C47 H47 118.3
N48 C47 H47 118.3
N48 C49 H49A 109.5
N48 C49 H49B 109.5
N48 C49 H49C 109.5
H49A C49 H49B 109.5
H49A C49 H49C 109.5
H49B C49 H49C 109.5
N48 C50 H50A 109.5
N48 C50 H50B 109.5
N48 C50 H50C 109.5
H50A C50 H50B 109.5
H50A C50 H50C 109.5
H50B C50 H50C 109.5
O51 C52 N53 123.2(7)
O51 C52 H52 118.4
N53 C52 H52 118.4
N53 C54 H54A 109.5
N53 C54 H54B 109.5
N53 C54 H54C 109.5
H54A C54 H54B 109.5
H54A C54 H54C 109.5
H54B C54 H54C 109.5
N53 C55 H55A 109.5
N53 C55 H55B 109.5
N53 C55 H55C 109.5
H55A C55 H55B 109.5
H55A C55 H55C 109.5
H55B C55 H55C 109.5
O56 C57 N58 123.8(7)
O56 C57 H57 118.1
N58 C57 H57 118.1
N58 C59 H59A 109.5
N58 C59 H59B 109.5
N58 C59 H59C 109.5
H59A C59 H59B 109.5
H59A C59 H59C 109.5
H59B C59 H59C 109.5
N58 C60 H60A 109.5
N58 C60 H60B 109.5
N58 C60 H60C 109.5
H60A C60 H60B 109.5
H60A C60 H60C 109.5
H60B C60 H60C 109.5
O61 C62 N63 122.9(7)
O61 C62 H62 118.5
N63 C62 H62 118.5
N63 C64 H64A 109.5
N63 C64 H64B 109.5
N63 C64 H64C 109.5
H64A C64 H64B 109.5
H64A C64 H64C 109.5
H64B C64 H64C 109.5
N63 C65 H65A 109.5
N63 C65 H65B 109.5
N63 C65 H65C 109.5
H65A C65 H65B 109.5
H65A C65 H65C 109.5
H65B C65 H65C 109.5
O66 C67 N68 123.8(7)
O66 C67 H67 118.1
N68 C67 H67 118.1
N68 C69 H69A 109.5
N68 C69 H69B 109.5
N68 C69 H69C 109.5
H69A C69 H69B 109.5
H69A C69 H69C 109.5
H69B C69 H69C 109.5
N68 C70 H70A 109.5
N68 C70 H70B 109.5
N68 C70 H70C 109.5
H70A C70 H70B 109.5
H70A C70 H70C 109.5
H70B C70 H70C 109.5
O71 C72 N73 124.0(7)
O71 C72 H72 118.0
N73 C72 H72 118.0
N73 C74 H74A 109.5
N73 C74 H74B 109.5
N73 C74 H74C 109.5
H74A C74 H74B 109.5
H74A C74 H74C 109.5
H74B C74 H74C 109.5
N73 C75 H75A 109.5
N73 C75 H75B 109.5
N73 C75 H75C 109.5
H75A C75 H75B 109.5
H75A C75 H75C 109.5
H75B C75 H75C 109.5
O76 C77 N78 123.3(8)
O76 C77 H77 118.4
N78 C77 H77 118.4
N78 C79 H79A 109.5
N78 C79 H79B 109.5
N78 C79 H79C 109.5
H79A C79 H79B 109.5
H79A C79 H79C 109.5
H79B C79 H79C 109.5
N78 C80 H80A 109.5
N78 C80 H80B 109.5
N78 C80 H80C 109.5
H80A C80 H80B 109.5
H80A C80 H80C 109.5
H80B C80 H80C 109.5
O81 C82 N83 124.8(7)
O81 C82 H82 117.6
N83 C82 H82 117.6
N83 C84 H84A 109.5
N83 C84 H84B 109.5
N83 C84 H84C 109.5
H84A C84 H84B 109.5
H84A C84 H84C 109.5
H84B C84 H84C 109.5
N83 C85 H85A 109.5
N83 C85 H85B 109.5
N83 C85 H85C 109.5
H85A C85 H85B 109.5
H85A C85 H85C 109.5
H85B C85 H85C 109.5
O1 U4 N86 90.7(3)
O1 U4 N87 91.1(3)
O1 U4 N88 86.3(3)
O1 U4 N89 94.5(3)
O1 U4 N90 88.3(3)
O2 U4 O1 179.3(3)
O2 U4 N86 88.7(3)
O2 U4 N87 88.4(3)
O2 U4 N88 94.0(3)
O2 U4 N89 86.2(3)
O2 U4 N90 91.8(3)
N87 U4 N86 72.1(2)
N87 U4 N88 71.3(2)
N87 U4 N89 143.4(2)
N87 U4 N90 144.3(2)
N88 U4 N86 143.1(2)
N89 U4 N86 143.8(2)
N89 U4 N88 73.1(2)
N90 U4 N86 72.3(2)
N90 U4 N88 144.2(2)
N90 U4 N89 72.1(2)
C86 N86 U4 175.0(7)
C87 N87 U4 164.8(7)
C88 N88 U4 166.7(8)
C89 N89 U4 157.7(7)
C90 N90 U4 174.6(7)
N86 C86 S86 178.4(9)
N87 C87 S87 179.4(8)
N88 C88 S88 178.5(8)
N89 C89 S89 178.4(9)
N90 C90 S90 178.1(8)

loop_
_geom_bond_atom_site_label_1
_geom_bond_atom_site_label_2
_geom_bond_distance
U1 O4 2.474(5)
U1 O9 2.418(5)
U1 O14 2.399(5)
U1 O19 2.472(5)
U1 O24 2.401(5)
U1 O29 2.385(5)
U1 O34 2.440(5)
U1 O39 2.311(5)
U1 N1 2.471(6)
U2 O39 1.915(5)
U2 O45 1.922(5)
U2 N40 2.446(6)
U2 N41 2.448(6)
U2 N42 2.460(6)
U2 N43 2.474(6)
U2 N44 2.463(6)
U3 O45 2.299(5)
U3 O46 2.379(5)
U3 O51 2.436(5)
U3 O56 2.412(5)
U3 O61 2.390(5)
U3 O66 2.453(5)
U3 O71 2.419(5)
U3 O76 2.388(5)
U3 O81 2.461(5)
S1 C1 1.629(8)
S40 C40 1.624(8)
S41 C41 1.623(7)
S42 C42 1.623(7)
S43 C43 1.629(8)
S44 C44 1.627(8)
O4 C5 1.236(9)
O9 C10 1.244(9)
O14 C15 1.264(9)
O19 C20 1.253(9)
O24 C25 1.251(9)
O29 C30 1.256(8)
O34 C35 1.244(8)
O46 C47 1.251(9)
O51 C52 1.252(8)
O56 C57 1.251(8)
O61 C62 1.258(8)
O66 C67 1.251(9)
O71 C72 1.248(9)
O76 C77 1.254(9)
O81 C82 1.248(9)
N1 C1 1.164(10)
N6 C5 1.314(10)
N6 C7 1.460(11)
N6 C8 1.459(10)
N11 C10 1.298(10)
N11 C12 1.458(11)
N11 C13 1.472(9)
N16 C15 1.304(9)
N16 C17 1.467(9)
N16 C18 1.465(9)
N21 C20 1.308(9)
N21 C22 1.457(10)
N21 C23 1.470(10)
N26 C25 1.310(9)
N26 C27 1.460(9)
N26 C28 1.451(10)
N31 C30 1.306(9)
N31 C32 1.456(10)
N31 C33 1.460(10)
N36 C35 1.308(9)
N36 C37 1.455(10)
N36 C38 1.457(9)
N40 C40 1.172(10)
N41 C41 1.166(9)
N42 C42 1.171(9)
N43 C43 1.154(9)
N44 C44 1.165(9)
N48 C47 1.296(10)
N48 C49 1.467(11)
N48 C50 1.469(10)
N53 C52 1.313(9)
N53 C54 1.466(10)
N53 C55 1.461(10)
N58 C57 1.310(9)
N58 C59 1.456(10)
N58 C60 1.456(9)
N63 C62 1.311(9)
N63 C64 1.441(9)
N63 C65 1.470(9)
N68 C67 1.309(9)
N68 C69 1.464(9)
N68 C70 1.457(10)
N73 C72 1.313(9)
N73 C74 1.457(10)
N73 C75 1.458(10)
N78 C77 1.298(10)
N78 C79 1.445(11)
N78 C80 1.468(10)
N83 C82 1.309(10)
N83 C84 1.455(10)
N83 C85 1.464(10)
C5 H5 0.9500
C7 H7A 0.9800
C7 H7B 0.9800
C7 H7C 0.9800
C8 H8A 0.9800
C8 H8B 0.9800
C8 H8C 0.9800
C10 H10 0.9500
C12 H12A 0.9800
C12 H12B 0.9800
C12 H12C 0.9800
C13 H13A 0.9800
C13 H13B 0.9800
C13 H13C 0.9800
C15 H15 0.9500
C17 H17A 0.9800
C17 H17B 0.9800
C17 H17C 0.9800
C18 H18A 0.9800
C18 H18B 0.9800
C18 H18C 0.9800
C20 H20 0.9500
C22 H22A 0.9800
C22 H22B 0.9800
C22 H22C 0.9800
C23 H23A 0.9800
C23 H23B 0.9800
C23 H23C 0.9800
C25 H25 0.9500
C27 H27A 0.9800
C27 H27B 0.9800
C27 H27C 0.9800
C28 H28A 0.9800
C28 H28B 0.9800
C28 H28C 0.9800
C30 H30 0.9500
C32 H32A 0.9800
C32 H32B 0.9800
C32 H32C 0.9800
C33 H33A 0.9800
C33 H33B 0.9800
C33 H33C 0.9800
C35 H35 0.9500
C37 H37A 0.9800
C37 H37B 0.9800
C37 H37C 0.9800
C38 H38A 0.9800
C38 H38B 0.9800
C38 H38C 0.9800
C47 H47 0.9500
C49 H49A 0.9800
C49 H49B 0.9800
C49 H49C 0.9800
C50 H50A 0.9800
C50 H50B 0.9800
C50 H50C 0.9800
C52 H52 0.9500
C54 H54A 0.9800
C54 H54B 0.9800
C54 H54C 0.9800
C55 H55A 0.9800
C55 H55B 0.9800
C55 H55C 0.9800
C57 H57 0.9500
C59 H59A 0.9800
C59 H59B 0.9800
C59 H59C 0.9800
C60 H60A 0.9800
C60 H60B 0.9800
C60 H60C 0.9800
C62 H62 0.9500
C64 H64A 0.9800
C64 H64B 0.9800
C64 H64C 0.9800
C65 H65A 0.9800
C65 H65B 0.9800
C65 H65C 0.9800
C67 H67 0.9500
C69 H69A 0.9800
C69 H69B 0.9800
C69 H69C 0.9800
C70 H70A 0.9800
C70 H70B 0.9800
C70 H70C 0.9800
C72 H72 0.9500
C74 H74A 0.9800
C74 H74B 0.9800
C74 H74C 0.9800
C75 H75A 0.9800
C75 H75B 0.9800
C75 H75C 0.9800
C77 H77 0.9500
C79 H79A 0.9800
C79 H79B 0.9800
C79 H79C 0.9800
C80 H80A 0.9800
C80 H80B 0.9800
C80 H80C 0.9800
C82 H82 0.9500
C84 H84A 0.9800
C84 H84B 0.9800
C84 H84C 0.9800
C85 H85A 0.9800
C85 H85B 0.9800
C85 H85C 0.9800
U4 O1 1.783(6)
U4 O2 1.769(6)
U4 N86 2.466(7)
U4 N87 2.441(7)
U4 N88 2.466(8)
U4 N89 2.465(7)
U4 N90 2.464(7)
S86 C86 1.630(9)
S87 C87 1.627(8)
S88 C88 1.630(9)
S89 C89 1.623(9)
S90 C90 1.626(8)
N86 C86 1.164(11)
N87 C87 1.155(10)
N88 C88 1.162(11)
N89 C89 1.167(11)
N90 C90 1.158(10)

loop_
_geom_torsion_atom_site_label_1
_geom_torsion_atom_site_label_2
_geom_torsion_atom_site_label_3
_geom_torsion_atom_site_label_4
_geom_torsion
U1 O4 C5 N6 -131.2(7)
U1 O9 C10 N11 -143.3(6)
U1 O14 C15 N16 -166.7(5)
U1 O19 C20 N21 -159.8(5)
U1 O24 C25 N26 -167.2(5)
U1 O29 C30 N31 173.2(5)
U1 O34 C35 N36 -164.2(5)
U3 O46 C47 N48 172.9(5)
U3 O51 C52 N53 157.1(5)
U3 O56 C57 N58 -178.5(5)
U3 O61 C62 N63 175.8(5)
U3 O66 C67 N68 161.5(5)
U3 O71 C72 N73 -157.0(6)
U3 O76 C77 N78 146.0(6)
U3 O81 C82 N83 -144.6(6)
C7 N6 C5 O4 0.1(12)
C8 N6 C5 O4 -178.8(7)
C12 N11 C10 O9 4.8(12)
C13 N11 C10 O9 -175.5(7)
C17 N16 C15 O14 -177.0(7)
C18 N16 C15 O14 2.7(11)
C22 N21 C20 O19 177.9(8)
C23 N21 C20 O19 -3.3(12)
C27 N26 C25 O24 -179.4(7)
C28 N26 C25 O24 -0.4(11)
C32 N31 C30 O29 1.6(11)
C33 N31 C30 O29 178.3(7)
C37 N36 C35 O34 -0.6(11)
C38 N36 C35 O34 -176.5(7)
C49 N48 C47 O46 2.1(12)
C50 N48 C47 O46 177.0(7)
C54 N53 C52 O51 1.7(11)
C55 N53 C52 O51 177.4(7)
C59 N58 C57 O56 -1.1(11)
C60 N58 C57 O56 177.6(7)
C64 N63 C62 O61 -1.4(11)
C65 N63 C62 O61 -177.9(7)
C69 N68 C67 O66 1.5(11)
C70 N68 C67 O66 179.7(7)
C74 N73 C72 O71 -2.0(13)
C75 N73 C72 O71 175.2(8)
C79 N78 C77 O76 -4.7(13)
C80 N78 C77 O76 178.4(7)
C84 N83 C82 O81 -0.6(12)
C85 N83 C82 O81 -177.1(7)
